data_4332073
loop_
_publ_author_name
'Yang, Zhi'
'Ma, Xiaoli'
'Jancik, Vojtech'
'Zhang, Zhensheng'
'Roesky, Herbert W.'
'Magull, J\"org'
'Noltemeyer, Mathias'
'Schmidt, Hans-Georg'
'Cea-Olivares, Raymundo'
'Toscano, Rub\'en A.'

_publ_section_title
;
 Synthesis and Characterization of Aluminum-Containing Tin(IV)
 Heterobimetallic Sulfides
;
_journal_issue 8
_journal_name_full 'Inorganic Chemistry'
_journal_page_first 3312
_journal_page_last 3315
_journal_paper_doi 10.1021/ic052139m
_journal_volume 45
_journal_year 2006
_chemical_formula_sum 'C48 H59 Al N2 S2 Sn'
_chemical_formula_weight 873.76
_chemical_name_systematic ?
_space_group_IT_number 14
_symmetry_cell_setting monoclinic
_symmetry_space_group_name_Hall '-P 2ybc'
_symmetry_space_group_name_H-M 'P 1 21/c 1'
_atom_sites_solution_hydrogens geom
_atom_sites_solution_primary direct
_atom_sites_solution_secondary difmap
_audit_creation_method SHELXL-97
_cell_angle_alpha 90.00
_cell_angle_beta 95.740(2)
_cell_angle_gamma 90.00
_cell_formula_units_Z 4
_cell_length_a 9.5426(3)
_cell_length_b 23.3976(10)
_cell_length_c 20.4094(6)
_cell_measurement_temperature 133(2)
_cell_volume 4534.0(3)
_computing_structure_refinement 'SHELXL-97 (Sheldrick, 1997)'
_computing_structure_solution 'SHELXS-97 (Sheldrick, 1990)'
_diffrn_ambient_temperature 133(2)
_diffrn_measured_fraction_theta_full 0.994
_diffrn_measured_fraction_theta_max 0.994
_diffrn_measurement_device_type IPDS2
_diffrn_radiation_monochromator graphite
_diffrn_radiation_source 'fine-focus sealed tube'
_diffrn_radiation_type MoK\a
_diffrn_radiation_wavelength 0.71073
_diffrn_reflns_av_R_equivalents 0.0546
_diffrn_reflns_av_sigmaI/netI 0.0310
_diffrn_reflns_limit_h_max 9
_diffrn_reflns_limit_h_min -11
_diffrn_reflns_limit_k_max 27
_diffrn_reflns_limit_k_min -27
_diffrn_reflns_limit_l_max 24
_diffrn_reflns_limit_l_min -24
_diffrn_reflns_number 64304
_diffrn_reflns_theta_full 24.84
_diffrn_reflns_theta_max 24.84
_diffrn_reflns_theta_min 1.74
_exptl_absorpt_coefficient_mu 0.709
_exptl_absorpt_correction_T_max 0.8713
_exptl_absorpt_correction_T_min 0.8156
_exptl_crystal_density_diffrn 1.280
_exptl_crystal_density_method 'not measured'
_exptl_crystal_F_000 1824
_exptl_crystal_size_max 0.30
_exptl_crystal_size_mid 0.20
_exptl_crystal_size_min 0.20
_refine_diff_density_max 0.881
_refine_diff_density_min -0.933
_refine_diff_density_rms 0.064
_refine_ls_extinction_method none
_refine_ls_goodness_of_fit_ref 0.988
_refine_ls_hydrogen_treatment mixed
_refine_ls_matrix_type full
_refine_ls_number_parameters 486
_refine_ls_number_reflns 7812
_refine_ls_number_restraints 0
_refine_ls_restrained_S_all 0.988
_refine_ls_R_factor_all 0.0443
_refine_ls_R_factor_gt 0.0312
_refine_ls_shift/su_max 0.001
_refine_ls_shift/su_mean 0.000
_refine_ls_structure_factor_coef Fsqd
_refine_ls_weighting_details 'calc w=1/[\s^2^(Fo^2^)+(0.0530P)^2^+0.0000P] where P=(Fo^2^+2Fc^2^)/3'
_refine_ls_weighting_scheme calc
_refine_ls_wR_factor_gt 0.0760
_refine_ls_wR_factor_ref 0.0795
_reflns_number_gt 6205
_reflns_number_total 7812
_reflns_threshold_expression >2sigma(I)
_cod_data_source_file ic052139msup1.cif
_cod_data_source_block r1190
_cod_depositor_comments
;
 Changing the _chemical_formula_sum data item value from
 'C48 H59 Al N2 S2 Sn cl e en in lu to' to 'C48 H59 Al N2 S2 Sn'.

 Antanas Vaitkus,
 2017-01-04
;
_cod_original_sg_symbol_H-M P2(1)/c
_cod_original_formula_sum 'C48 H59 Al N2 S2 Sn  incl. toluene'
_cod_database_code 4332073

loop_
_symmetry_equiv_pos_as_xyz
'x, y, z'
'-x, y+1/2, -z+1/2'
'-x, -y, -z'
'x, -y-1/2, z-1/2'

loop_
_atom_site_label
_atom_site_type_symbol
_atom_site_fract_x
_atom_site_fract_y
_atom_site_fract_z
_atom_site_U_iso_or_equiv
_atom_site_adp_type
_atom_site_occupancy
_atom_site_symmetry_multiplicity
_atom_site_calc_flag
_atom_site_refinement_flags
Sn1 Sn 0.132319(19) 0.478572(8) 0.635341(8) 0.02361(7) Uani 1 1 d .
Al1 Al 0.39522(8) 0.41756(3) 0.69377(4) 0.02175(17) Uani 1 1 d .
S1 S 0.34573(7) 0.45001(3) 0.59117(3) 0.02553(15) Uani 1 1 d .
S2 S 0.19838(7) 0.43512(3) 0.74055(3) 0.02725(16) Uani 1 1 d .
N1 N 0.5563(2) 0.44924(10) 0.74099(10) 0.0244(5) Uani 1 1 d .
N2 N 0.4532(2) 0.34033(9) 0.69458(10) 0.0234(5) Uani 1 1 d .
C1 C 0.6811(3) 0.42300(13) 0.74340(13) 0.0291(6) Uani 1 1 d .
C2 C 0.6963(3) 0.36671(13) 0.72161(13) 0.0308(6) Uani 1 1 d .
H2A H 0.7902 0.3541 0.7192 0.037 Uiso 1 1 calc R
C3 C 0.5909(3) 0.32701(12) 0.70305(12) 0.0267(6) Uani 1 1 d .
C4 C 0.8128(3) 0.45348(16) 0.77067(17) 0.0434(8) Uani 1 1 d .
H4A H 0.7929 0.4764 0.8088 0.065 Uiso 1 1 calc R
H4B H 0.8452 0.4785 0.7368 0.065 Uiso 1 1 calc R
H4C H 0.8862 0.4254 0.7842 0.065 Uiso 1 1 calc R
C5 C 0.6391(4) 0.26634(13) 0.69330(16) 0.0406(8) Uani 1 1 d .
H5A H 0.5623 0.2399 0.7001 0.061 Uiso 1 1 calc R
H5B H 0.7204 0.2579 0.7250 0.061 Uiso 1 1 calc R
H5C H 0.6658 0.2619 0.6484 0.061 Uiso 1 1 calc R
C11 C 0.5461(3) 0.50368(12) 0.77503(14) 0.0281(6) Uani 1 1 d .
C12 C 0.5708(3) 0.55532(13) 0.74317(14) 0.0308(6) Uani 1 1 d .
C13 C 0.5599(4) 0.60604(14) 0.77880(16) 0.0392(7) Uani 1 1 d .
H13A H 0.5761 0.6416 0.7584 0.047 Uiso 1 1 calc R
C14 C 0.5261(4) 0.60539(15) 0.84285(17) 0.0484(9) Uani 1 1 d .
H14A H 0.5206 0.6403 0.8663 0.058 Uiso 1 1 calc R
C15 C 0.5002(4) 0.55432(15) 0.87297(16) 0.0439(8) Uani 1 1 d .
H15A H 0.4759 0.5544 0.9170 0.053 Uiso 1 1 calc R
C16 C 0.5090(3) 0.50236(14) 0.83993(14) 0.0339(7) Uani 1 1 d .
C121 C 0.6130(3) 0.55928(13) 0.67346(15) 0.0341(7) Uani 1 1 d .
H12A H 0.6216 0.5196 0.6562 0.041 Uiso 1 1 calc R
C122 C 0.7552(4) 0.58900(16) 0.67197(18) 0.0465(8) Uani 1 1 d .
H12B H 0.8272 0.5680 0.6999 0.070 Uiso 1 1 calc R
H12C H 0.7488 0.6282 0.6884 0.070 Uiso 1 1 calc R
H12D H 0.7807 0.5898 0.6267 0.070 Uiso 1 1 calc R
C123 C 0.5027(4) 0.59096(14) 0.62771(16) 0.0424(8) Uani 1 1 d .
H12E H 0.4126 0.5706 0.6261 0.064 Uiso 1 1 calc R
H12F H 0.5335 0.5928 0.5834 0.064 Uiso 1 1 calc R
H12G H 0.4912 0.6298 0.6443 0.064 Uiso 1 1 calc R
C161 C 0.4836(4) 0.44674(14) 0.87544(14) 0.0402(8) Uani 1 1 d .
H16A H 0.4639 0.4166 0.8411 0.048 Uiso 1 1 calc R
C162 C 0.6149(5) 0.42809(19) 0.9196(2) 0.0631(11) Uani 1 1 d .
H16B H 0.6948 0.4250 0.8932 0.095 Uiso 1 1 calc R
H16C H 0.5975 0.3909 0.9394 0.095 Uiso 1 1 calc R
H16D H 0.6362 0.4565 0.9545 0.095 Uiso 1 1 calc R
C163 C 0.3563(4) 0.44923(18) 0.91559(17) 0.0543(10) Uani 1 1 d .
H16E H 0.2735 0.4624 0.8874 0.081 Uiso 1 1 calc R
H16F H 0.3759 0.4758 0.9525 0.081 Uiso 1 1 calc R
H16G H 0.3380 0.4111 0.9326 0.081 Uiso 1 1 calc R
C21 C 0.3476(3) 0.29571(11) 0.68387(13) 0.0261(6) Uani 1 1 d .
C22 C 0.2816(3) 0.27669(12) 0.73882(13) 0.0307(7) Uani 1 1 d .
C23 C 0.1785(4) 0.23494(13) 0.72879(15) 0.0385(7) Uani 1 1 d .
H23A H 0.1335 0.2214 0.7653 0.046 Uiso 1 1 calc R
C24 C 0.1398(4) 0.21249(14) 0.66692(17) 0.0417(8) Uani 1 1 d .
H24A H 0.0696 0.1836 0.6611 0.050 Uiso 1 1 calc R
C25 C 0.2038(4) 0.23228(13) 0.61382(15) 0.0368(7) Uani 1 1 d .
H25A H 0.1763 0.2169 0.5714 0.044 Uiso 1 1 calc R
C26 C 0.3078(3) 0.27432(12) 0.62044(13) 0.0280(6) Uani 1 1 d .
C221 C 0.3247(4) 0.30019(13) 0.80753(14) 0.0378(8) Uani 1 1 d .
H22A H 0.3556 0.3406 0.8021 0.045 Uiso 1 1 calc R
C222 C 0.2031(5) 0.30151(17) 0.85098(17) 0.0563(10) Uani 1 1 d .
H22B H 0.1230 0.3220 0.8280 0.084 Uiso 1 1 calc R
H22C H 0.2335 0.3211 0.8924 0.084 Uiso 1 1 calc R
H22D H 0.1748 0.2623 0.8603 0.084 Uiso 1 1 calc R
C223 C 0.4502(5) 0.26771(18) 0.84200(16) 0.0599(11) Uani 1 1 d .
H22E H 0.5282 0.2682 0.8142 0.090 Uiso 1 1 calc R
H22F H 0.4227 0.2281 0.8495 0.090 Uiso 1 1 calc R
H22G H 0.4800 0.2860 0.8843 0.090 Uiso 1 1 calc R
C261 C 0.3733(3) 0.29390(12) 0.55922(13) 0.0308(7) Uani 1 1 d .
H26A H 0.4397 0.3260 0.5721 0.037 Uiso 1 1 calc R
C262 C 0.4573(4) 0.24544(15) 0.53069(15) 0.0446(8) Uani 1 1 d .
H26B H 0.5288 0.2313 0.5647 0.067 Uiso 1 1 calc R
H26C H 0.5035 0.2599 0.4932 0.067 Uiso 1 1 calc R
H26D H 0.3933 0.2142 0.5160 0.067 Uiso 1 1 calc R
C263 C 0.2620(4) 0.31580(14) 0.50596(14) 0.0412(8) Uani 1 1 d .
H26E H 0.2099 0.3474 0.5236 0.062 Uiso 1 1 calc R
H26F H 0.1966 0.2848 0.4921 0.062 Uiso 1 1 calc R
H26G H 0.3081 0.3292 0.4680 0.062 Uiso 1 1 calc R
C31 C -0.0505(3) 0.43638(12) 0.58985(12) 0.0265(6) Uani 1 1 d .
C32 C -0.0524(3) 0.37666(13) 0.59144(14) 0.0330(7) Uani 1 1 d .
H32A H 0.0267 0.3563 0.6115 0.040 Uiso 1 1 calc R
C33 C -0.1697(4) 0.34724(14) 0.56375(15) 0.0423(8) Uani 1 1 d .
H33A H -0.1705 0.3066 0.5644 0.051 Uiso 1 1 calc R
C34 C -0.2861(4) 0.37684(16) 0.53516(15) 0.0431(8) Uani 1 1 d .
H34A H -0.3663 0.3565 0.5162 0.052 Uiso 1 1 calc R
C35 C -0.2852(3) 0.43577(15) 0.53418(14) 0.0390(8) Uani 1 1 d .
H35A H -0.3653 0.4561 0.5151 0.047 Uiso 1 1 calc R
C36 C -0.1670(3) 0.46538(13) 0.56112(14) 0.0313(7) Uani 1 1 d .
H36A H -0.1663 0.5060 0.5598 0.038 Uiso 1 1 calc R
C41 C 0.1183(3) 0.56893(12) 0.64883(14) 0.0275(6) Uani 1 1 d .
C42 C 0.0795(3) 0.60683(12) 0.59718(14) 0.0297(6) Uani 1 1 d .
H42A H 0.0532 0.5924 0.5542 0.036 Uiso 1 1 calc R
C43 C 0.0792(3) 0.66504(13) 0.60824(15) 0.0358(7) Uani 1 1 d .
H43A H 0.0520 0.6905 0.5729 0.043 Uiso 1 1 calc R
C44 C 0.1185(4) 0.68650(13) 0.67077(16) 0.0404(8) Uani 1 1 d .
H44A H 0.1186 0.7266 0.6783 0.048 Uiso 1 1 calc R
C45 C 0.1573(4) 0.64939(14) 0.72201(16) 0.0413(8) Uani 1 1 d .
H45A H 0.1833 0.6640 0.7649 0.050 Uiso 1 1 calc R
C46 C 0.1585(3) 0.59104(13) 0.71116(14) 0.0341(7) Uani 1 1 d .
H46A H 0.1869 0.5659 0.7465 0.041 Uiso 1 1 calc R
C53 C -0.0690(4) 0.33328(16) 0.96785(17) 0.0897(16) Uani 1 1 d G
H53A H -0.0511 0.3124 0.9290 0.108 Uiso 1 1 d G
C55 C -0.1794(4) 0.31719(14) 1.0034(2) 0.122(3) Uani 1 1 d G
H55A H -0.2378 0.2852 0.9891 0.146 Uiso 1 1 d G
C56 C -0.2053(3) 0.34736(17) 1.05960(18) 0.112(3) Uani 1 1 d G
H56A H -0.2816 0.3362 1.0842 0.134 Uiso 1 1 d G
C54 C -0.1208(4) 0.39362(16) 1.08027(14) 0.147(4) Uani 1 1 d G
H54A H -0.1387 0.4145 1.1191 0.176 Uiso 1 1 d G
C52 C -0.0103(3) 0.40971(13) 1.04472(18) 0.116(3) Uani 1 1 d G
C51 C 0.0156(3) 0.37955(16) 0.98851(19) 0.119(3) Uani 1 1 d G
H51A H 0.0919 0.3907 0.9640 0.143 Uiso 1 1 d G
C50 C 0.0731(5) 0.45200(17) 1.0731(3) 0.149(3) Uani 1 1 d G
H50A H 0.1465 0.4606 1.0457 0.223 Uiso 1 1 d G
H50B H 0.0174 0.4856 1.0781 0.223 Uiso 1 1 d G
H50C H 0.1143 0.4396 1.1156 0.223 Uiso 1 1 d G
Q1 C -0.0737(3) 0.36053(12) 1.01611(14) 0.013(4) Uiso 0.212(12) 1 d PG
Q2 C -0.0312(6) 0.44273(19) 1.1160(2) 0.061(5) Uiso 0.358(16) 1 d PG

loop_
_atom_site_aniso_label
_atom_site_aniso_U_11
_atom_site_aniso_U_22
_atom_site_aniso_U_33
_atom_site_aniso_U_23
_atom_site_aniso_U_13
_atom_site_aniso_U_12
Sn1 0.02083(10) 0.02501(10) 0.02461(10) -0.00269(8) 0.00048(7) -0.00042(8)
Al1 0.0202(4) 0.0230(4) 0.0221(4) -0.0020(3) 0.0020(3) -0.0008(3)
S1 0.0253(4) 0.0282(4) 0.0236(3) 0.0008(3) 0.0052(3) 0.0008(3)
S2 0.0226(4) 0.0355(4) 0.0243(3) 0.0011(3) 0.0053(3) 0.0011(3)
N1 0.0230(12) 0.0246(12) 0.0258(11) -0.0075(9) 0.0032(9) -0.0005(10)
N2 0.0282(13) 0.0248(11) 0.0170(10) -0.0017(9) 0.0010(9) -0.0008(10)
C1 0.0232(15) 0.0398(17) 0.0244(14) -0.0068(12) 0.0031(11) -0.0001(13)
C2 0.0230(15) 0.0394(17) 0.0303(14) -0.0067(12) 0.0037(12) 0.0086(13)
C3 0.0303(16) 0.0307(15) 0.0188(12) -0.0022(11) 0.0005(11) 0.0080(12)
C4 0.0243(17) 0.052(2) 0.0525(19) -0.0148(16) -0.0042(14) -0.0002(15)
C5 0.044(2) 0.0350(17) 0.0414(17) -0.0066(14) -0.0038(15) 0.0117(15)
C11 0.0228(15) 0.0297(14) 0.0319(15) -0.0118(12) 0.0031(12) -0.0007(12)
C12 0.0217(15) 0.0322(16) 0.0393(16) -0.0103(13) 0.0075(12) -0.0043(12)
C13 0.0397(19) 0.0332(17) 0.0462(18) -0.0119(14) 0.0118(15) -0.0037(14)
C14 0.060(2) 0.0358(18) 0.052(2) -0.0211(15) 0.0198(18) -0.0069(17)
C15 0.054(2) 0.044(2) 0.0354(17) -0.0158(14) 0.0114(15) -0.0056(17)
C16 0.0322(17) 0.0371(16) 0.0320(15) -0.0098(13) 0.0019(13) -0.0023(13)
C121 0.0320(17) 0.0319(16) 0.0399(16) -0.0084(13) 0.0115(13) -0.0083(13)
C122 0.0342(19) 0.053(2) 0.054(2) -0.0069(16) 0.0157(16) -0.0125(16)
C123 0.044(2) 0.0364(18) 0.0473(19) 0.0015(14) 0.0067(15) -0.0103(15)
C161 0.053(2) 0.0434(19) 0.0247(15) -0.0079(13) 0.0045(14) -0.0054(16)
C162 0.069(3) 0.065(3) 0.054(2) 0.0116(19) 0.001(2) 0.009(2)
C163 0.062(3) 0.064(2) 0.0390(18) -0.0006(17) 0.0116(17) -0.013(2)
C21 0.0323(16) 0.0211(13) 0.0246(13) 0.0008(10) 0.0017(12) 0.0002(12)
C22 0.0429(18) 0.0249(15) 0.0250(14) 0.0033(11) 0.0073(13) 0.0025(13)
C23 0.049(2) 0.0295(16) 0.0397(17) 0.0034(13) 0.0183(15) -0.0054(15)
C24 0.043(2) 0.0336(17) 0.0491(19) -0.0017(14) 0.0095(15) -0.0147(15)
C25 0.046(2) 0.0320(16) 0.0318(16) -0.0060(12) 0.0004(14) -0.0073(14)
C26 0.0346(17) 0.0240(14) 0.0252(14) -0.0011(11) 0.0024(12) -0.0016(12)
C221 0.063(2) 0.0281(15) 0.0244(14) 0.0007(12) 0.0127(14) -0.0030(15)
C222 0.083(3) 0.054(2) 0.0364(18) -0.0039(16) 0.0279(19) -0.006(2)
C223 0.087(3) 0.066(3) 0.0255(17) 0.0014(16) -0.0029(18) 0.008(2)
C261 0.0417(18) 0.0303(15) 0.0207(13) -0.0028(11) 0.0039(12) -0.0069(13)
C262 0.061(2) 0.0455(19) 0.0286(16) -0.0068(14) 0.0124(15) 0.0032(17)
C263 0.057(2) 0.0384(17) 0.0268(15) -0.0026(13) -0.0033(14) -0.0040(16)
C31 0.0270(15) 0.0314(15) 0.0216(13) -0.0044(11) 0.0054(11) -0.0058(12)
C32 0.0360(18) 0.0332(16) 0.0298(15) 0.0018(12) 0.0039(13) -0.0061(13)
C33 0.054(2) 0.0390(18) 0.0350(16) -0.0021(14) 0.0098(15) -0.0215(16)
C34 0.039(2) 0.059(2) 0.0320(16) -0.0056(15) 0.0050(14) -0.0249(17)
C35 0.0255(17) 0.061(2) 0.0299(15) -0.0033(14) 0.0024(12) -0.0042(15)
C36 0.0270(16) 0.0379(17) 0.0292(14) -0.0058(12) 0.0041(12) -0.0028(13)
C41 0.0200(14) 0.0307(15) 0.0321(15) -0.0037(11) 0.0049(12) -0.0004(12)
C42 0.0264(15) 0.0323(16) 0.0306(14) -0.0037(12) 0.0035(12) 0.0013(12)
C43 0.0338(18) 0.0326(16) 0.0409(17) 0.0025(13) 0.0033(14) 0.0035(13)
C44 0.045(2) 0.0261(15) 0.0505(19) -0.0047(14) 0.0056(15) 0.0006(14)
C45 0.051(2) 0.0368(18) 0.0352(16) -0.0109(13) 0.0019(15) -0.0035(15)
C46 0.0391(18) 0.0310(16) 0.0313(15) -0.0027(12) -0.0003(13) 0.0006(14)
C53 0.073(4) 0.097(4) 0.102(4) 0.006(3) 0.024(3) 0.019(3)
C55 0.093(5) 0.096(5) 0.168(7) 0.051(5) -0.031(5) -0.023(4)
C56 0.104(5) 0.179(7) 0.057(3) 0.029(4) 0.032(3) 0.066(5)
C54 0.088(5) 0.164(7) 0.178(7) 0.135(6) -0.036(5) -0.014(5)
C52 0.125(6) 0.080(4) 0.131(6) 0.024(4) -0.047(5) -0.027(4)
C51 0.073(4) 0.082(4) 0.213(8) 0.019(5) 0.058(5) -0.001(3)
C50 0.082(5) 0.185(8) 0.173(8) -0.024(7) -0.015(5) -0.006(5)

loop_
_atom_type_symbol
_atom_type_description
_atom_type_scat_dispersion_real
_atom_type_scat_dispersion_imag
_atom_type_scat_source
C C 0.0033 0.0016 'International Tables Vol C Tables 4.2.6.8 and 6.1.1.4'
H H 0.0000 0.0000 'International Tables Vol C Tables 4.2.6.8 and 6.1.1.4'
N N 0.0061 0.0033 'International Tables Vol C Tables 4.2.6.8 and 6.1.1.4'
Al Al 0.0645 0.0514 'International Tables Vol C Tables 4.2.6.8 and 6.1.1.4'
S S 0.1246 0.1234 'International Tables Vol C Tables 4.2.6.8 and 6.1.1.4'
Sn Sn -0.6537 1.4246 'International Tables Vol C Tables 4.2.6.8 and 6.1.1.4'

loop_
_geom_angle_atom_site_label_1
_geom_angle_atom_site_label_2
_geom_angle_atom_site_label_3
_geom_angle
C31 Sn1 C41 117.02(11)
C31 Sn1 S2 108.85(7)
C41 Sn1 S2 108.52(8)
C31 Sn1 S1 113.24(8)
C41 Sn1 S1 112.94(8)
S2 Sn1 S1 93.51(2)
C31 Sn1 Al1 124.23(8)
C41 Sn1 Al1 118.43(8)
S2 Sn1 Al1 46.76(2)
S1 Sn1 Al1 46.86(2)
N1 Al1 N2 98.56(10)
N1 Al1 S2 112.83(8)
N2 Al1 S2 115.54(8)
N1 Al1 S1 115.56(8)
N2 Al1 S1 111.57(7)
S2 Al1 S1 103.34(4)
N1 Al1 Sn1 128.18(8)
N2 Al1 Sn1 133.25(8)
S2 Al1 Sn1 51.74(2)
S1 Al1 Sn1 51.74(2)
Al1 S1 Sn1 81.40(3)
Al1 S2 Sn1 81.50(3)
C1 N1 C11 119.0(2)
C1 N1 Al1 121.12(19)
C11 N1 Al1 119.86(18)
C3 N2 C21 120.5(2)
C3 N2 Al1 120.28(19)
C21 N2 Al1 119.19(18)
N1 C1 C2 122.6(3)
N1 C1 C4 120.3(3)
C2 C1 C4 117.0(3)
C3 C2 C1 128.2(3)
N2 C3 C2 123.3(3)
N2 C3 C5 120.5(3)
C2 C3 C5 116.2(3)
C12 C11 C16 121.7(3)
C12 C11 N1 120.6(2)
C16 C11 N1 117.7(3)
C13 C12 C11 117.6(3)
C13 C12 C121 118.3(3)
C11 C12 C121 124.0(3)
C14 C13 C12 121.3(3)
C15 C14 C13 120.2(3)
C14 C15 C16 121.2(3)
C15 C16 C11 118.0(3)
C15 C16 C161 119.6(3)
C11 C16 C161 122.3(3)
C12 C121 C122 111.4(3)
C12 C121 C123 111.8(3)
C122 C121 C123 109.0(3)
C16 C161 C162 111.4(3)
C16 C161 C163 113.2(3)
C162 C161 C163 109.9(3)
C26 C21 C22 121.3(3)
C26 C21 N2 120.9(2)
C22 C21 N2 117.7(2)
C23 C22 C21 118.1(3)
C23 C22 C221 120.8(3)
C21 C22 C221 121.1(3)
C24 C23 C22 121.5(3)
C25 C24 C23 119.5(3)
C24 C25 C26 121.9(3)
C25 C26 C21 117.7(3)
C25 C26 C261 118.7(2)
C21 C26 C261 123.7(3)
C22 C221 C223 111.8(3)
C22 C221 C222 113.0(3)
C223 C221 C222 110.4(3)
C26 C261 C263 111.8(3)
C26 C261 C262 111.2(2)
C263 C261 C262 109.2(2)
C36 C31 C32 119.3(3)
C36 C31 Sn1 123.1(2)
C32 C31 Sn1 117.7(2)
C33 C32 C31 119.9(3)
C32 C33 C34 120.2(3)
C35 C34 C33 120.0(3)
C34 C35 C36 119.9(3)
C31 C36 C35 120.7(3)
C46 C41 C42 118.8(3)
C46 C41 Sn1 118.1(2)
C42 C41 Sn1 123.0(2)
C43 C42 C41 120.5(3)
C42 C43 C44 120.2(3)
C45 C44 C43 119.8(3)
C44 C45 C46 120.3(3)
C45 C46 C41 120.5(3)
Q1 C53 C55 67.4
Q1 C53 C51 52.7
C55 C53 C51 120.0
C56 C55 C53 120.0
C56 C55 Q1 70.9
C53 C55 Q1 49.2
C55 C56 C54 120.0
C55 C56 Q1 55.9
C54 C56 Q1 64.2
C52 C54 C56 120.0
C52 C54 Q2 68.8
C56 C54 Q2 169.9
C52 C54 Q1 54.7
C56 C54 Q1 65.3
Q2 C54 Q1 122.9
C50 C52 C51 125.1
C50 C52 C54 114.6
C51 C52 C54 120.0
C50 C52 Q1 169.7
C51 C52 Q1 49.0
C54 C52 Q1 71.1
C50 C52 Q2 54.0
C51 C52 Q2 175.2
C54 C52 Q2 60.6
Q1 C52 Q2 131.0
Q1 C51 C52 66.0
Q1 C51 C53 54.2
C52 C51 C53 120.0
C52 C50 Q2 74.5
C51 Q1 C53 73.1
C51 Q1 C52 65.1
C53 Q1 C52 137.9
C51 Q1 C55 136.3
C53 Q1 C55 63.4
C52 Q1 C55 157.3
C51 Q1 C54 119.1
C53 Q1 C54 165.9
C52 Q1 C54 54.1
C55 Q1 C54 103.7
C51 Q1 C56 168.1
C53 Q1 C56 116.6
C52 Q1 C56 104.6
C55 Q1 C56 53.3
C54 Q1 C56 50.5
C50 Q2 C54 102.1
C50 Q2 C52 51.5
C54 Q2 C52 50.6

loop_
_geom_bond_atom_site_label_1
_geom_bond_atom_site_label_2
_geom_bond_distance
Sn1 C31 2.134(3)
Sn1 C41 2.138(3)
Sn1 S2 2.4023(7)
Sn1 S1 2.4029(7)
Sn1 Al1 3.0258(8)
Al1 N1 1.882(2)
Al1 N2 1.889(2)
Al1 S2 2.2287(11)
Al1 S1 2.2331(10)
N1 C1 1.337(4)
N1 C11 1.459(3)
N2 C3 1.345(4)
N2 C21 1.453(4)
C1 C2 1.402(4)
C1 C4 1.502(4)
C2 C3 1.393(4)
C3 C5 1.511(4)
C11 C12 1.403(4)
C11 C16 1.405(4)
C12 C13 1.401(4)
C12 C121 1.520(4)
C13 C14 1.377(5)
C14 C15 1.377(5)
C15 C16 1.397(4)
C16 C161 1.521(5)
C121 C122 1.528(4)
C121 C123 1.527(5)
C161 C162 1.532(5)
C161 C163 1.533(5)
C21 C26 1.404(4)
C21 C22 1.412(4)
C22 C23 1.387(4)
C22 C221 1.524(4)
C23 C24 1.383(5)
C24 C25 1.376(5)
C25 C26 1.394(4)
C26 C261 1.522(4)
C221 C223 1.529(5)
C221 C222 1.530(5)
C261 C263 1.530(4)
C261 C262 1.537(4)
C31 C36 1.382(4)
C31 C32 1.398(4)
C32 C33 1.386(4)
C33 C34 1.387(5)
C34 C35 1.379(5)
C35 C36 1.389(4)
C41 C46 1.391(4)
C41 C42 1.399(4)
C42 C43 1.381(4)
C43 C44 1.388(5)
C44 C45 1.381(5)
C45 C46 1.383(4)
C53 Q1 1.1779
C53 C55 1.3900
C53 C51 1.3901
C55 C56 1.3898
C55 Q1 1.4354
C56 C54 1.3901
C56 Q1 1.6380
C54 C52 1.3900
C54 Q2 1.5681
C54 Q1 1.6228
C52 C50 1.3628
C52 C51 1.3898
C52 Q1 1.4001
C52 Q2 1.6772
C51 Q1 1.1564
C50 Q2 1.4072
